data_4327414
loop_
_publ_author_name
'Chryssoula Drouza'
'Volker Gramlich'
'Michael P. Sigalas'
'Ioannis Pashalidis'
'Anastasios D. Keramidas'

_publ_section_title
;
 Synthesis, Structure, and Solution Dynamics of UO22+-Hydroxy Ketone
 Compounds [UO2(ma)2(H2O)] and [UO2(dpp)(Hdpp)2(H2O)]ClO4 [ma =
 3-Hydroxy-2-methyl-4-pyrone, Hdpp =
 3-Hydroxy-1,2-dimethyl-4(1H)-pyridone]
;
_journal_name_full 'Inorganic Chemistry'
_journal_page_first 8336
_journal_page_last 8345
_journal_paper_doi 10.1021/ic049167+
_journal_volume 43
_journal_year 2004
_chemical_formula_sum 'C21 H28 Cl N3 O13 U'
_chemical_formula_weight 803.94
_chemical_name_systematic
; 
 ? 
;
_space_group_IT_number 14
_symmetry_cell_setting monoclinic
_symmetry_space_group_name_Hall '-P 2ybc'
_symmetry_space_group_name_H-M 'P 1 21/c 1'
_atom_sites_solution_hydrogens geom
_atom_sites_solution_primary direct
_atom_sites_solution_secondary difmap
_audit_creation_method SHELXL-97
_cell_angle_alpha 90.00
_cell_angle_beta 104.623(9)
_cell_angle_gamma 90.00
_cell_formula_units_Z 4
_cell_length_a 19.0797(19)
_cell_length_b 9.8346(6)
_cell_length_c 15.1557(15)
_cell_measurement_temperature 293(2)
_cell_volume 2751.7(4)
_computing_data_collection 'oxford xcalibur '
_computing_structure_refinement 'SHELXL-97 (Sheldrick, 1997)'
_computing_structure_solution 'SHELXS-97 (Sheldrick, 1990)'
_diffrn_ambient_temperature 293(2)
_diffrn_measured_fraction_theta_full 0.991
_diffrn_measured_fraction_theta_max 0.991
_diffrn_measurement_device_type 'oxford xcalibur '
_diffrn_measurement_method 'oxford xcalibur '
_diffrn_radiation_monochromator graphite
_diffrn_radiation_source 'fine-focus sealed tube'
_diffrn_radiation_type MoK\a
_diffrn_radiation_wavelength 0.71073
_diffrn_reflns_av_R_equivalents 0.1131
_diffrn_reflns_av_sigmaI/netI 0.0588
_diffrn_reflns_limit_h_max 18
_diffrn_reflns_limit_h_min -18
_diffrn_reflns_limit_k_max 9
_diffrn_reflns_limit_k_min -9
_diffrn_reflns_limit_l_max 14
_diffrn_reflns_limit_l_min -14
_diffrn_reflns_number 24393
_diffrn_reflns_theta_full 20.04
_diffrn_reflns_theta_max 20.04
_diffrn_reflns_theta_min 3.91
_exptl_absorpt_coefficient_mu 6.03
_exptl_absorpt_correction_T_max 0.967
_exptl_absorpt_correction_T_min 0.577
_exptl_absorpt_correction_type 'face-indexed numerical '
_exptl_crystal_density_diffrn 1.921
_exptl_crystal_F_000 1552
_exptl_crystal_size_max 0.24
_exptl_crystal_size_mid 0.017
_exptl_crystal_size_min 0.007
_refine_diff_density_max 0.527
_refine_diff_density_min -0.434
_refine_diff_density_rms 0.094
_refine_ls_extinction_method none
_refine_ls_goodness_of_fit_ref 1.265
_refine_ls_hydrogen_treatment mixed
_refine_ls_matrix_type full
_refine_ls_number_parameters 358
_refine_ls_number_reflns 2571
_refine_ls_number_restraints 0
_refine_ls_restrained_S_all 1.265
_refine_ls_R_factor_all 0.0887
_refine_ls_R_factor_gt 0.0587
_refine_ls_shift/su_max 0.034
_refine_ls_shift/su_mean 0.001
_refine_ls_structure_factor_coef Fsqd
_refine_ls_weighting_details 'calc w=1/[\s^2^(Fo^2^)+(0.0310P)^2^+0.0000P] where P=(Fo^2^+2Fc^2^)/3'
_refine_ls_weighting_scheme calc
_refine_ls_wR_factor_gt 0.0833
_refine_ls_wR_factor_ref 0.0914
_reflns_number_gt 2058
_reflns_number_total 2571
_reflns_threshold_expression >2sigma(I)
_cod_data_source_file ic0491672Bsi20041025_125704.cif
_cod_data_source_block ura
_cod_database_code 4327414

loop_
_symmetry_equiv_pos_as_xyz
'x, y, z'
'-x, y+1/2, -z+1/2'
'-x, -y, -z'
'x, -y-1/2, z-1/2'

loop_
_atom_site_label
_atom_site_type_symbol
_atom_site_fract_x
_atom_site_fract_y
_atom_site_fract_z
_atom_site_U_iso_or_equiv
_atom_site_adp_type
_atom_site_occupancy
_atom_site_symmetry_multiplicity
_atom_site_calc_flag
_atom_site_refinement_flags
U U 0.24879(3) -0.99028(5) 0.08203(4) 0.0446(2) Uani 1 1 d .
Cl Cl 0.4669(2) 0.2196(5) -0.0880(4) 0.0667(12) Uani 1 1 d .
O1C O 0.5031(11) 0.238(2) 0.0046(14) 0.161(7) Uani 1 1 d .
O2C O 0.4425(8) 0.3373(14) -0.1363(13) 0.137(7) Uani 1 1 d .
O3C O 0.4055(7) 0.1364(13) -0.0940(10) 0.107(5) Uani 1 1 d .
O4C O 0.5143(8) 0.1531(15) -0.1322(10) 0.116(5) Uani 1 1 d .
O1 O 0.1426(6) -1.1188(9) 0.0941(8) 0.050(3) Uani 1 1 d .
O2 O 0.1550(7) -0.8537(9) 0.1141(9) 0.063(4) Uani 1 1 d .
O3 O 0.2843(6) -0.7695(9) 0.0845(8) 0.049(3) Uani 1 1 d .
O4 O 0.2122(6) -0.6125(8) 0.1799(7) 0.057(3) Uani 1 1 d .
H4B H 0.2021 -0.6886 0.1582 0.085 Uiso 1 1 calc R
O5 O 0.2689(6) -1.2162(9) 0.0650(8) 0.052(3) Uani 1 1 d .
O6 O 0.1440(6) -1.3682(9) 0.0291(8) 0.065(3) Uani 1 1 d .
H6D H 0.1489 -1.2893 0.0471 0.097 Uiso 1 1 calc R
O7 O 0.2094(5) -0.9724(9) -0.0376(6) 0.051(2) Uani 1 1 d .
O8 O 0.3692(6) -1.0009(12) 0.0491(9) 0.073(3) Uani 1 1 d .
H8B H 0.3795 -0.9446 0.0231 0.110 Uiso 1 1 d G
H8A H 0.3918 -1.0677 0.0815 0.110 Uiso 1 1 d G
O9 O 0.2891(5) -1.0103(10) 0.2001(6) 0.060(2) Uani 1 1 d .
C1 C 0.0859(9) -1.0516(14) 0.1090(12) 0.046(5) Uani 1 1 d .
N1 N -0.0258(7) -0.9073(14) 0.1411(9) 0.048(4) Uani 1 1 d .
N2 N 0.3824(8) -0.4409(13) 0.2270(9) 0.057(4) Uani 1 1 d .
N3 N 0.2504(8) -1.5561(10) -0.0944(8) 0.046(3) Uani 1 1 d .
C2 C 0.0931(10) -0.9083(15) 0.1189(10) 0.039(4) Uani 1 1 d .
C3 C 0.0345(10) -0.8352(15) 0.1359(11) 0.048(4) Uani 1 1 d .
C4 C -0.0340(9) -1.037(2) 0.1276(11) 0.061(5) Uani 1 1 d .
H4A H -0.0779 -1.0775 0.1283 0.073 Uiso 1 1 calc R
C5 C 0.0216(11) -1.1156(15) 0.1122(12) 0.058(5) Uani 1 1 d .
H5A H 0.0162 -1.2091 0.1043 0.070 Uiso 1 1 calc R
C6 C 0.0382(9) -0.6857(15) 0.1437(12) 0.079(6) Uani 1 1 d .
H6A H -0.0048 -0.6522 0.1581 0.118 Uiso 1 1 calc R
H6B H 0.0421 -0.6473 0.0869 0.118 Uiso 1 1 calc R
H6C H 0.0798 -0.6603 0.1911 0.118 Uiso 1 1 calc R
C7 C -0.0862(9) -0.8342(17) 0.1650(12) 0.075(5) Uani 1 1 d .
H7A H -0.1248 -0.8968 0.1650 0.112 Uiso 1 1 calc R
H7B H -0.1035 -0.7637 0.1211 0.112 Uiso 1 1 calc R
H7C H -0.0696 -0.7946 0.2246 0.112 Uiso 1 1 calc R
C8 C 0.3169(9) -0.6688(15) 0.1306(10) 0.042(4) Uani 1 1 d .
C9 C 0.2817(8) -0.5810(15) 0.1789(10) 0.037(4) Uani 1 1 d .
C10 C 0.3143(9) -0.4718(13) 0.2274(10) 0.043(4) Uani 1 1 d .
C11 C 0.4175(8) -0.5229(18) 0.1805(11) 0.060(4) Uani 1 1 d .
H11A H 0.4652 -0.5017 0.1815 0.072 Uiso 1 1 calc R
C12 C 0.3876(9) -0.6335(14) 0.1327(10) 0.049(4) Uani 1 1 d .
H12A H 0.4142 -0.6855 0.1015 0.059 Uiso 1 1 calc R
C13 C 0.2744(10) -0.3828(16) 0.2791(12) 0.077(6) Uani 1 1 d .
H13A H 0.3063 -0.3127 0.3102 0.115 Uiso 1 1 calc R
H13B H 0.2582 -0.4367 0.3229 0.115 Uiso 1 1 calc R
H13C H 0.2335 -0.3421 0.2374 0.115 Uiso 1 1 calc R
C14 C 0.4210(10) -0.3232(16) 0.2792(12) 0.082(6) Uani 1 1 d .
H14A H 0.3892 -0.2765 0.3089 0.123 Uiso 1 1 calc R
H14B H 0.4362 -0.2621 0.2382 0.123 Uiso 1 1 calc R
H14C H 0.4627 -0.3551 0.3242 0.123 Uiso 1 1 calc R
C15 C 0.2648(8) -1.3211(14) 0.0120(11) 0.044(4) Uani 1 1 d .
C16 C 0.2003(8) -1.4027(15) -0.0076(11) 0.045(4) Uani 1 1 d .
C17 C 0.1946(8) -1.5194(15) -0.0580(10) 0.047(4) Uani 1 1 d .
C18 C 0.3126(8) -1.4812(15) -0.0778(9) 0.046(4) Uani 1 1 d .
H18A H 0.3506 -1.5092 -0.1016 0.055 Uiso 1 1 calc R
C19 C 0.3196(9) -1.3637(14) -0.0254(10) 0.047(4) Uani 1 1 d .
H19A H 0.3620 -1.3131 -0.0155 0.057 Uiso 1 1 calc R
C20 C 0.2490(9) -1.6823(14) -0.1485(11) 0.060(5) Uani 1 1 d .
H20A H 0.2026 -1.7256 -0.1570 0.090 Uiso 1 1 calc R
H20B H 0.2863 -1.7429 -0.1166 0.090 Uiso 1 1 calc R
H20C H 0.2570 -1.6601 -0.2068 0.090 Uiso 1 1 calc R
C21 C 0.1290(8) -1.6082(14) -0.0785(13) 0.067(5) Uani 1 1 d .
H21A H 0.1369 -1.6847 -0.1142 0.100 Uiso 1 1 calc R
H21B H 0.0880 -1.5572 -0.1121 0.100 Uiso 1 1 calc R
H21C H 0.1200 -1.6399 -0.0225 0.100 Uiso 1 1 calc R

loop_
_atom_site_aniso_label
_atom_site_aniso_U_11
_atom_site_aniso_U_22
_atom_site_aniso_U_33
_atom_site_aniso_U_23
_atom_site_aniso_U_13
_atom_site_aniso_U_12
U 0.0456(3) 0.0397(3) 0.0494(4) -0.0033(4) 0.0139(2) 0.0010(4)
Cl 0.049(3) 0.088(3) 0.065(4) 0.003(3) 0.020(3) 0.007(3)
O1C 0.082(10) 0.32(2) 0.075(11) -0.059(17) 0.010(9) -0.005(16)
O2C 0.105(12) 0.109(10) 0.22(2) 0.057(12) 0.088(13) 0.044(9)
O3C 0.064(9) 0.124(10) 0.127(13) 0.012(9) 0.015(9) -0.036(8)
O4C 0.095(11) 0.173(13) 0.088(10) 0.025(10) 0.036(9) 0.063(10)
O1 0.037(8) 0.042(5) 0.074(9) -0.009(5) 0.023(6) -0.009(5)
O2 0.064(9) 0.045(6) 0.088(10) -0.015(6) 0.037(8) -0.006(6)
O3 0.058(8) 0.032(5) 0.063(8) -0.010(6) 0.025(7) -0.009(5)
O4 0.063(8) 0.038(5) 0.076(9) -0.009(5) 0.029(7) -0.006(5)
O5 0.055(8) 0.029(5) 0.071(9) -0.015(6) 0.015(6) -0.010(5)
O6 0.059(8) 0.048(6) 0.092(10) -0.014(6) 0.026(7) -0.007(5)
O7 0.055(6) 0.050(6) 0.047(6) -0.001(5) 0.013(5) -0.006(5)
O8 0.052(7) 0.065(8) 0.112(10) 0.011(9) 0.039(6) 0.019(8)
O9 0.069(6) 0.053(5) 0.054(6) -0.010(6) 0.009(5) -0.006(6)
C1 0.036(11) 0.038(10) 0.069(13) 0.006(7) 0.020(9) 0.004(9)
N1 0.029(9) 0.065(10) 0.051(10) 0.004(7) 0.011(7) 0.006(8)
N2 0.056(11) 0.066(9) 0.048(9) -0.002(7) 0.010(8) -0.019(8)
N3 0.058(9) 0.042(7) 0.039(8) -0.004(6) 0.013(7) -0.001(7)
C2 0.037(13) 0.059(11) 0.020(10) 0.005(8) 0.005(9) 0.005(9)
C3 0.038(12) 0.067(11) 0.040(11) -0.013(8) 0.012(9) 0.001(10)
C4 0.051(12) 0.080(14) 0.055(12) 0.011(10) 0.021(9) 0.004(11)
C5 0.068(16) 0.041(9) 0.063(14) 0.013(8) 0.013(11) -0.001(11)
C6 0.079(14) 0.068(12) 0.094(16) -0.040(10) 0.031(12) -0.001(9)
C7 0.042(11) 0.107(13) 0.072(14) -0.026(11) 0.008(10) 0.006(10)
C8 0.037(11) 0.054(10) 0.036(10) 0.012(8) 0.013(9) 0.001(9)
C9 0.026(10) 0.052(10) 0.036(10) 0.015(8) 0.013(8) 0.011(8)
C10 0.054(12) 0.031(9) 0.043(10) 0.000(8) 0.008(8) -0.006(9)
C11 0.041(9) 0.072(11) 0.066(11) 0.001(12) 0.013(9) 0.002(11)
C12 0.065(14) 0.045(9) 0.035(11) -0.005(8) 0.006(9) 0.002(8)
C13 0.096(16) 0.077(11) 0.075(15) -0.001(10) 0.054(13) -0.005(10)
C14 0.089(15) 0.089(12) 0.057(13) -0.016(10) 0.000(11) -0.030(11)
C15 0.046(11) 0.031(9) 0.054(11) 0.013(8) 0.010(9) -0.002(8)
C16 0.040(11) 0.047(10) 0.055(12) 0.010(9) 0.023(9) 0.006(9)
C17 0.059(10) 0.033(9) 0.049(10) 0.019(9) 0.010(9) 0.012(10)
C18 0.045(10) 0.046(9) 0.048(9) -0.002(9) 0.017(7) 0.011(9)
C19 0.045(11) 0.044(9) 0.052(11) 0.017(8) 0.010(9) 0.017(8)
C20 0.068(12) 0.054(9) 0.053(12) -0.004(8) 0.007(10) -0.002(8)
C21 0.052(12) 0.052(9) 0.106(16) -0.014(9) 0.037(11) -0.017(9)

loop_
_atom_type_symbol
_atom_type_description
_atom_type_scat_dispersion_real
_atom_type_scat_dispersion_imag
_atom_type_scat_source
C C 0.0033 0.0016 'International Tables Vol C Tables 4.2.6.8 and 6.1.1.4'
H H 0.0000 0.0000 'International Tables Vol C Tables 4.2.6.8 and 6.1.1.4'
N N 0.0061 0.0033 'International Tables Vol C Tables 4.2.6.8 and 6.1.1.4'
O O 0.0106 0.0060 'International Tables Vol C Tables 4.2.6.8 and 6.1.1.4'
Cl Cl 0.1484 0.1585 'International Tables Vol C Tables 4.2.6.8 and 6.1.1.4'
U U -9.6767 9.6646 'International Tables Vol C Tables 4.2.6.8 and 6.1.1.4'

loop_
_geom_angle_atom_site_label_1
_geom_angle_atom_site_label_2
_geom_angle_atom_site_label_3
_geom_angle
O9 U O7 178.8(4)
O9 U O3 92.2(4)
O7 U O3 88.3(4)
O9 U O5 87.9(4)
O7 U O5 91.2(4)
O3 U O5 151.0(3)
O9 U O2 90.8(4)
O7 U O2 90.3(4)
O3 U O2 72.2(4)
O5 U O2 136.8(4)
O9 U O1 91.4(4)
O7 U O1 89.0(4)
O3 U O1 138.2(4)
O5 U O1 70.7(4)
O2 U O1 66.1(3)
O9 U O8 90.6(4)
O7 U O8 88.5(4)
O3 U O8 75.8(4)
O5 U O8 75.2(4)
O2 U O8 148.1(4)
O1 U O8 145.7(4)
O2C Cl O1C 115.8(12)
O2C Cl O3C 106.7(9)
O1C Cl O3C 109.0(11)
O2C Cl O4C 107.9(9)
O1C Cl O4C 108.6(11)
O3C Cl O4C 108.7(10)
C1 O1 U 118.8(8)
C2 O2 U 120.8(9)
C8 O3 U 148.2(9)
C15 O5 U 149.2(9)
O1 C1 C5 122.9(14)
O1 C1 C2 116.7(17)
C5 C1 C2 120.5(17)
C4 N1 C3 124.8(15)
C4 N1 C7 116.5(16)
C3 N1 C7 118.7(14)
C10 N2 C11 118.5(12)
C10 N2 C14 121.8(15)
C11 N2 C14 119.7(15)
C18 N3 C17 120.8(11)
C18 N3 C20 116.6(13)
C17 N3 C20 122.5(13)
O2 C2 C3 124.6(14)
O2 C2 C1 117.5(16)
C3 C2 C1 117.9(18)
N1 C3 C2 117.6(14)
N1 C3 C6 122.4(15)
C2 C3 C6 120.0(16)
N1 C4 C5 120.8(17)
C4 C5 C1 118.4(14)
O3 C8 C12 122.9(14)
O3 C8 C9 122.0(15)
C12 C8 C9 115.0(14)
C10 C9 O4 119.1(14)
C10 C9 C8 123.6(15)
O4 C9 C8 117.2(14)
N2 C10 C9 119.3(14)
N2 C10 C13 119.4(14)
C9 C10 C13 121.3(16)
C12 C11 N2 124.1(14)
C11 C12 C8 119.4(15)
O5 C15 C19 124.4(14)
O5 C15 C16 119.2(15)
C19 C15 C16 116.4(15)
C17 C16 O6 118.3(14)
C17 C16 C15 121.9(15)
O6 C16 C15 119.7(14)
N3 C17 C16 119.2(13)
N3 C17 C21 117.3(14)
C16 C17 C21 123.5(16)
N3 C18 C19 120.5(13)
C15 C19 C18 121.1(15)

loop_
_geom_bond_atom_site_label_1
_geom_bond_atom_site_label_2
_geom_bond_distance
U O9 1.771(9)
U O7 1.788(9)
U O3 2.273(9)
U O5 2.281(9)
U O2 2.384(12)
U O1 2.433(10)
U O8 2.472(10)
Cl O2C 1.385(14)
Cl O1C 1.411(19)
Cl O3C 1.413(12)
Cl O4C 1.414(14)
O1 C1 1.334(17)
O2 C2 1.316(18)
O3 C8 1.278(16)
O4 C9 1.366(16)
O5 C15 1.297(17)
O6 C16 1.372(17)
C1 C5 1.39(2)
C1 C2 1.421(19)
N1 C4 1.295(19)
N1 C3 1.37(2)
N1 C7 1.480(19)
N2 C10 1.336(18)
N2 C11 1.355(19)
N2 C14 1.488(18)
N3 C18 1.365(17)
N3 C17 1.365(18)
N3 C20 1.484(17)
C2 C3 1.41(2)
C3 C6 1.47(2)
C4 C5 1.38(2)
C8 C12 1.39(2)
C8 C9 1.41(2)
C9 C10 1.360(18)
C10 C13 1.50(2)
C11 C12 1.350(19)
C15 C19 1.37(2)
C15 C16 1.44(2)
C16 C17 1.367(19)
C17 C21 1.494(19)
C18 C19 1.389(19)
